data_2003435
loop_
_publ_author_name
'Oddon, Y.'
'Reboul, J.-P.'
'P\`epe, G.'
'Siri, D.'
'Pucci, B.'
'Pavia, A. A.'

_publ_section_title
;
 2-Acrylamido-2-hydroxymethylpropan-1,3-diol
;
_journal_issue 5
_journal_name_full 'Acta Crystallographica Section C'
_journal_page_first 974
_journal_page_last 976
_journal_paper_doi 10.1107/S0108270194000636
_journal_volume 51
_journal_year 1995
_chemical_compound_source M\'ethanol
_chemical_formula_sum 'C7 H13 N O4'
_chemical_formula_weight 175.18
_space_group_IT_number 7
_symmetry_cell_setting monoclinic
_symmetry_space_group_name_Hall 'P -2yc'
_symmetry_space_group_name_H-M 'P 1 c 1'
_cell_angle_alpha 90.0
_cell_angle_beta 101.64(4)
_cell_angle_gamma 90.0
_cell_formula_units_Z 2
_cell_length_a 6.025(4)
_cell_length_b 7.566(4)
_cell_length_c 9.588(5)
_cell_measurement_reflns_used 25
_cell_measurement_temperature 293
_cell_measurement_theta_max 53
_cell_measurement_theta_min 3
_cell_volume 428.1(4)
_diffrn_measurement_device 'Enraf-Nonius CAD-4'
_diffrn_measurement_method \q
_diffrn_radiation_type CuK\a
_diffrn_radiation_wavelength 1.5418
_diffrn_reflns_av_R_equivalents 0.01
_diffrn_reflns_limit_h_max 6
_diffrn_reflns_limit_h_min 0
_diffrn_reflns_limit_k_max 8
_diffrn_reflns_limit_k_min 0
_diffrn_reflns_limit_l_max 10
_diffrn_reflns_limit_l_min -10
_diffrn_reflns_number 1784
_diffrn_reflns_theta_max 53
_diffrn_standards_decay_% 3
_diffrn_standards_interval_count 0
_diffrn_standards_interval_time 120
_diffrn_standards_number 3
_exptl_absorpt_coefficient_mu 0.957
_exptl_crystal_colour incolore
_exptl_crystal_density_diffrn 1.359
_exptl_crystal_density_meas 1.37(2)
_exptl_crystal_description 'Petit prisme'
_exptl_crystal_F_000 188
_exptl_crystal_size_max 0.45
_exptl_crystal_size_mid 0.48
_exptl_crystal_size_min 0.5
_refine_diff_density_max 0.2
_refine_diff_density_min -0.2
_refine_ls_goodness_of_fit_obs 0.21
_refine_ls_hydrogen_treatment refall
_refine_ls_number_parameters 146
_refine_ls_number_reflns 973
_refine_ls_R_factor_obs 0.031
_refine_ls_shift/esd_max 0.3
_refine_ls_structure_factor_coef F
_refine_ls_weighting_scheme unit
_refine_ls_wR_factor_obs 0.031
_reflns_number_observed 1259
_reflns_number_total 1784
_reflns_observed_criterion I>3\s(I)
_cod_data_source_file du1031.cif
_cod_data_source_block oddon
_cod_original_cell_volume 428.1(7)
_cod_original_sg_symbol_H-M 'P c'
_cod_database_code 2003435

loop_
_symmetry_equiv_pos_as_xyz
x,y,z
x,-y,1/2+z

loop_
_atom_site_label
_atom_site_fract_x
_atom_site_fract_y
_atom_site_fract_z
_atom_site_B_iso_or_equiv
O(1) 1.1236(4) .0781(2) -.3226(3) 2.2(1)
O(2) .6125(4) .3994(3) -.0096(3) 2.9(1)
O(3) .7794(5) .2968(3) -.3931(3) 2.7(1)
O(4) 1.1590 .4624(3) .0054 2.8(1)
N 1.0376(5) .1069(3) -.1064(3) 1.8(1)
C(1) 1.4103(7) -.2121(4) -.2154(4) 3.5(2)
C(2) 1.2944(5) -.1280(3) -.1405(3) 2.2(2)
C(3) 1.1424(5) .0301(3) -.2009(4) 2.1(2)
C(4) .8873(5) .2602(3) -.1285(3) 1.6(1)
C(5) 1.0195(5) .4322(3) -.1319(3) 2.2(2)
C(6) .6997(6) .2430(4) -.2707(4) 2.5(2)
C(7) .7595(6) .2514(3) -.0028(4) 1.9(2)
H(2) .459(7) .375(5) .000(4) ?
H(3) .892(7) .213(5) -.407(4) ?
H(4) 1.127(6) .574(5) .042(4) ?
H 1.061(5) .060(4) -.007(4) ?
H(11) 1.513(6) -.321(4) -.161(3) ?
H(12) 1.405(6) -.180(5) -.317(4) ?
H(21) 1.300(6) -.163(5) -.039(4) ?
H(51) 1.114(7) .425(4) -.211(4) ?
H(52) .907(6) .530(5) -.158(3) ?
H(61) .656(6) .089(5) -.271(4) ?
H(62) .576(7) .306(5) -.260(3) ?
H(71) .678(6) .140(5) -.020(4) ?
H(72) .872(6) .260(4) .088(4) ?

loop_
_atom_type_symbol
_atom_type_scat_dispersion_real
_atom_type_scat_dispersion_imag
O .003 .004
N .001 .002
C .000 .001
H .000 .000

loop_
_geom_angle_atom_site_label_1
_geom_angle_atom_site_label_2
_geom_angle_atom_site_label_3
_geom_angle
_geom_angle_publ_flag
C(1) C(2) C(3) 121.9(3) yes
C(2) C(3) O(1) 121.9(3) yes
C(2) C(3) N 114.0(2) yes
N C(3) O(1) 124.1(3) yes
C(5) C(4) N 111.6(2) yes
C(5) C(4) C(6) 109.5(2) yes
C(5) C(4) C(7) 113.2(2) yes
C(6) C(4) N 111.8(2) yes
C(6) C(4) C(7) 106.4(2) yes
C(7) C(4) N 104.0(2) yes
C(4) C(5) O(4) 109.2(2) yes
C(4) C(6) O(3) 112.7(2) yes
C(4) C(7) O(2) 109.4(2) yes
C(3) N C(4) 127.6(3) yes

loop_
_geom_bond_atom_site_label_1
_geom_bond_atom_site_label_2
_geom_bond_distance
_geom_bond_publ_flag
C(1) C(2) 1.269(4) yes
C(2) C(3) 1.546(4) yes
C(3) O(1) 1.205(3) yes
C(3) N 1.337(4) yes
C(4) N 1.460(4) yes
C(4) C(5) 1.530(4) yes
C(4) C(6) 1.591(4) yes
C(4) C(7) 1.557(4) yes
C(5) O(4) 1.430(3) yes
C(6) O(3) 1.415(4) yes
C(7) O(2) 1.421(4) yes
C(1) H(11) 1.10(5) no
C(1) H(12) 1.00(5) no
C(2) H(21) 1.00(5) no
C(5) H(51) 1.03(5) no
C(5) H(52) 1.00(5) no
C(6) H(61) 1.20(5) no
C(6) H(62) 0.91(5) no
C(7) H(71) 0.97(5) no
C(7) H(72) 0.99(5) no
N H 1.00(5) no
O(2) H(2) 0.97(5) no
O(3) H(3) 0.96(5) no
O(4) H(4) 0.95(5) no

loop_
_geom_torsion_atom_site_label_1
_geom_torsion_atom_site_label_2
_geom_torsion_atom_site_label_3
_geom_torsion_atom_site_label_4
_geom_torsion
_geom_torsion_publ_flag
C(1) C(2) C(3) O(1) 1.6(2) yes
C(1) C(2) C(3) N -178.0(3) yes
C(2) C(3) N C(4) 178.60(10) yes
C(3) N C(4) C(5) -75.1(2) yes
C(3) N C(4) C(6) 48.0(2) yes
C(3) N C(4) C(7) 162.5(3) yes
C(4) N C(3) O(1) -1.00(10) yes
C(5) C(4) C(6) O(3) 40.9(2) yes
C(5) C(4) C(7) O(2) 56.4(2) yes
C(6) C(4) C(5) O(4) 169.8(2) yes
C(6) C(4) C(7) O(2) -64.0(2) yes
C(7) C(4) C(5) O(4) 51.20(10) yes
C(7) C(4) C(6) O(3) 163.6(3) yes
N C(4) C(5) O(4) -65.80(10) yes
N C(4) C(6) O(3) -83.4(2) yes
N C(4) C(7) O(2) 177.8(3) yes
